data_7208369
loop_
_publ_author_name
'Gelbrich, Thomas'
'Threlfall, Terence L.'
'Hursthouse, Michael B.'

_publ_section_title
;
 XPac dissimilarity parameters as quantitative descriptors of
 isostructurality: the case of fourteen 4,5&#x2032;-substituted
 benzenesulfonamido-2-pyridines obtained by substituent interchange
 involving CF3/I/Br/Cl/F/Me/H
;
_journal_issue 17
_journal_name_full CrystEngComm
_journal_page_first 5454
_journal_paper_doi 10.1039/c2ce25508a
_journal_volume 14
_journal_year 2012
_chemical_formula_moiety 'C12 H8 Br F3 N2 O2 S'
_chemical_formula_sum 'C12 H8 Br F3 N2 O2 S'
_chemical_formula_weight 381.17
_chemical_name_systematic
;
?
;
_space_group_IT_number 14
_symmetry_cell_setting monoclinic
_symmetry_space_group_name_Hall '-P 2ybc'
_symmetry_space_group_name_H-M 'P 1 21/c 1'
_atom_sites_solution_hydrogens geom
_atom_sites_solution_primary direct
_atom_sites_solution_secondary difmap
_cell_angle_alpha 90
_cell_angle_beta 100.458(2)
_cell_angle_gamma 90
_cell_formula_units_Z 4
_cell_length_a 12.3877(6)
_cell_length_b 19.4324(9)
_cell_length_c 5.7076(2)
_cell_measurement_reflns_used 5839
_cell_measurement_temperature 120(2)
_cell_measurement_theta_max 26.1
_cell_measurement_theta_min 2.91
_cell_volume 1351.13(10)
_computing_cell_refinement 'DENZO (Otwinowski & Minor, 1997) & COLLECT (Hooft, 1998)'
_computing_data_collection 'COLLECT (Hooft, 1998)'
_computing_data_reduction 'DENZO (Otwinowski & Minor, 1997) & COLLECT (Hooft, 1998)'
_computing_structure_refinement 'SHELXL-97 (Sheldrick, 1997)'
_computing_structure_solution 'SHELXS-97 (Sheldrick, 1997)'
_diffrn_ambient_temperature 120(2)
_diffrn_detector_area_resol_mean 9.091
_diffrn_measured_fraction_theta_full 0.989
_diffrn_measured_fraction_theta_max 0.989
_diffrn_measurement_device_type 'Bruker-Nonius 95mm CCD camera on \k-goniostat'
_diffrn_measurement_method '\f & \w scans'
_diffrn_radiation_monochromator graphite
_diffrn_radiation_type MoK\a
_diffrn_radiation_wavelength 0.71073
_diffrn_reflns_av_R_equivalents 0.0564
_diffrn_reflns_av_unetI/netI 0.0441
_diffrn_reflns_limit_h_max 14
_diffrn_reflns_limit_h_min -15
_diffrn_reflns_limit_k_max 23
_diffrn_reflns_limit_k_min -23
_diffrn_reflns_limit_l_max 7
_diffrn_reflns_limit_l_min -7
_diffrn_reflns_number 10307
_diffrn_reflns_theta_full 25.99
_diffrn_reflns_theta_max 25.99
_diffrn_reflns_theta_min 3.34
_exptl_absorpt_coefficient_mu 3.237
_exptl_absorpt_correction_T_max 0.726
_exptl_absorpt_correction_T_min 0.295
_exptl_absorpt_correction_type multi-scan
_exptl_absorpt_process_details 'SADABS V2.10 (Sheldrick, G.M., 2003)'
_exptl_crystal_colour colourless
_exptl_crystal_density_diffrn 1.874
_exptl_crystal_density_method 'not measured'
_exptl_crystal_description block
_exptl_crystal_F_000 752
_exptl_crystal_size_max 0.4
_exptl_crystal_size_mid 0.3
_exptl_crystal_size_min 0.1
_refine_diff_density_max 0.430
_refine_diff_density_min -0.687
_refine_diff_density_rms 0.077
_refine_ls_extinction_coef 0.0055(11)
_refine_ls_extinction_expression Fc^*^=kFc[1+0.001xFc^2^\l^3^/sin(2\q)]^-1/4^
_refine_ls_extinction_method SHELXL
_refine_ls_goodness_of_fit_ref 0.941
_refine_ls_hydrogen_treatment mixed
_refine_ls_matrix_type full
_refine_ls_number_parameters 195
_refine_ls_number_reflns 2611
_refine_ls_number_restraints 1
_refine_ls_restrained_S_all 0.940
_refine_ls_R_factor_all 0.0527
_refine_ls_R_factor_gt 0.0351
_refine_ls_shift/su_max 0.000
_refine_ls_shift/su_mean 0.000
_refine_ls_structure_factor_coef Fsqd
_refine_ls_weighting_details 'calc w=1/[\s^2^(Fo^2^)+(0.0635P)^2^+0.0000P] where P=(Fo^2^+2Fc^2^)/3'
_refine_ls_weighting_scheme calc
_refine_ls_wR_factor_gt 0.0872
_refine_ls_wR_factor_ref 0.0936
_reflns_number_gt 2035
_reflns_number_total 2611
_reflns_threshold_expression >2sigma(I)
_cod_data_source_file c2ce25508a.txt
_cod_data_source_block A1_Br~CF3_alpha
_cod_original_sg_symbol_H-M P21/c
_cod_database_code 7208369

loop_
_symmetry_equiv_pos_as_xyz
'x, y, z'
'-x, y+1/2, -z+1/2'
'-x, -y, -z'
'x, -y-1/2, z-1/2'

loop_
_atom_site_label
_atom_site_type_symbol
_atom_site_fract_x
_atom_site_fract_y
_atom_site_fract_z
_atom_site_U_iso_or_equiv
_atom_site_adp_type
_atom_site_occupancy
_atom_site_symmetry_multiplicity
_atom_site_calc_flag
_atom_site_refinement_flags
S1 S 0.17740(6) 0.11670(3) 1.17364(11) 0.01859(18) Uani 1 1 d .
Br1 Br 0.55681(3) 0.117770(19) 0.54702(6) 0.04309(16) Uani 1 1 d .
O1 O 0.21266(16) 0.07623(9) 1.3852(3) 0.0264(4) Uani 1 1 d .
O2 O 0.14595(15) 0.18716(8) 1.2032(3) 0.0225(4) Uani 1 1 d .
F1 F -0.29510(15) 0.10573(8) 0.1423(3) 0.0361(4) Uani 1 1 d .
F2 F -0.16877(15) 0.15953(10) 0.0021(3) 0.0400(5) Uani 1 1 d .
F3 F -0.26188(15) 0.21170(8) 0.2260(3) 0.0366(4) Uani 1 1 d .
N1 N 0.08096(18) 0.07167(10) 1.0190(4) 0.0196(5) Uani 1 1 d .
N2 N -0.06276(18) 0.05351(10) 0.7145(4) 0.0181(5) Uani 1 1 d D
H2 H -0.071(2) 0.0144(11) 0.783(5) 0.031(8) Uiso 1 1 d D
C1 C 0.2856(2) 0.11776(12) 1.0091(4) 0.0196(6) Uani 1 1 d .
C6 C 0.3339(2) 0.05609(13) 0.9618(5) 0.0237(6) Uani 1 1 d .
H6 H 0.3113 0.0142 1.0241 0.028 Uiso 1 1 calc R
C5 C 0.4147(2) 0.05548(15) 0.8247(5) 0.0288(6) Uani 1 1 d .
H5 H 0.4463 0.0133 0.7863 0.035 Uiso 1 1 calc R
C4 C 0.4490(2) 0.11791(14) 0.7436(5) 0.0279(6) Uani 1 1 d .
C3 C 0.4037(2) 0.17955(15) 0.7939(5) 0.0278(6) Uani 1 1 d .
H3 H 0.4297 0.2216 0.7399 0.033 Uiso 1 1 calc R
C2 C 0.3196(2) 0.17961(13) 0.9245(5) 0.0237(6) Uani 1 1 d .
H2A H 0.2856 0.2216 0.9559 0.028 Uiso 1 1 calc R
C7 C 0.0197(2) 0.09630(12) 0.8181(4) 0.0182(5) Uani 1 1 d .
C8 C 0.0290(2) 0.16014(12) 0.6995(4) 0.0175(5) Uani 1 1 d .
H8 H 0.0871 0.1910 0.7586 0.021 Uiso 1 1 calc R
C9 C -0.0453(2) 0.17661(12) 0.5021(4) 0.0198(6) Uani 1 1 d .
H9 H -0.0392 0.2194 0.4250 0.024 Uiso 1 1 calc R
C11 C -0.1371(2) 0.06935(12) 0.5197(4) 0.0204(6) Uani 1 1 d .
H11 H -0.1934 0.0375 0.4587 0.024 Uiso 1 1 calc R
C10 C -0.1313(2) 0.13140(12) 0.4097(5) 0.0190(6) Uani 1 1 d .
C12 C -0.2140(2) 0.15166(13) 0.1969(4) 0.0217(6) Uani 1 1 d .

loop_
_atom_site_aniso_label
_atom_site_aniso_U_11
_atom_site_aniso_U_22
_atom_site_aniso_U_33
_atom_site_aniso_U_23
_atom_site_aniso_U_13
_atom_site_aniso_U_12
S1 0.0232(4) 0.0138(3) 0.0188(3) 0.0003(2) 0.0040(3) -0.0026(2)
Br1 0.0314(2) 0.0658(3) 0.0354(2) -0.00465(15) 0.01490(15) 0.00354(15)
O1 0.0328(12) 0.0226(9) 0.0213(9) 0.0043(8) -0.0017(8) -0.0044(8)
O2 0.0291(11) 0.0150(9) 0.0251(9) -0.0019(7) 0.0091(8) 0.0001(7)
F1 0.0402(11) 0.0291(8) 0.0335(9) 0.0079(7) -0.0082(8) -0.0098(8)
F2 0.0429(11) 0.0608(12) 0.0191(8) 0.0118(8) 0.0126(7) 0.0134(9)
F3 0.0466(11) 0.0264(8) 0.0329(9) -0.0034(7) -0.0030(8) 0.0161(8)
N1 0.0223(12) 0.0149(10) 0.0204(10) 0.0027(9) 0.0006(9) -0.0044(9)
N2 0.0222(12) 0.0133(10) 0.0188(10) 0.0042(9) 0.0037(9) -0.0028(8)
C1 0.0191(15) 0.0208(13) 0.0179(12) -0.0018(10) 0.0005(11) 0.0007(10)
C6 0.0268(16) 0.0168(12) 0.0253(13) -0.0007(11) -0.0013(12) 0.0030(11)
C5 0.0309(17) 0.0288(14) 0.0254(14) -0.0083(12) 0.0015(12) 0.0086(12)
C4 0.0210(16) 0.0382(17) 0.0235(14) -0.0012(12) 0.0013(12) 0.0016(12)
C3 0.0229(16) 0.0290(15) 0.0312(15) 0.0064(12) 0.0037(12) -0.0022(11)
C2 0.0248(15) 0.0164(12) 0.0303(14) 0.0031(11) 0.0062(12) -0.0009(10)
C7 0.0223(15) 0.0151(12) 0.0188(12) -0.0006(10) 0.0076(11) 0.0006(10)
C8 0.0193(14) 0.0134(11) 0.0210(12) -0.0003(10) 0.0067(11) -0.0005(10)
C9 0.0250(15) 0.0159(12) 0.0210(13) 0.0028(10) 0.0106(11) -0.0002(10)
C11 0.0256(15) 0.0151(12) 0.0211(13) -0.0019(10) 0.0060(11) -0.0018(10)
C10 0.0265(15) 0.0147(11) 0.0182(12) 0.0010(10) 0.0100(11) 0.0027(10)
C12 0.0261(15) 0.0199(12) 0.0207(13) 0.0023(11) 0.0083(11) 0.0028(11)

loop_
_geom_angle_atom_site_label_1
_geom_angle_atom_site_label_2
_geom_angle_atom_site_label_3
_geom_angle
O1 S1 O2 117.88(11)
O1 S1 N1 104.17(11)
O2 S1 N1 113.03(11)
O1 S1 C1 107.90(12)
O2 S1 C1 107.31(11)
N1 S1 C1 105.86(12)
C7 N1 S1 121.52(17)
C11 N2 C7 124.4(2)
C11 N2 H2 117(2)
C7 N2 H2 119(2)
C6 C1 C2 120.7(3)
C6 C1 S1 119.2(2)
C2 C1 S1 120.1(2)
C5 C6 C1 120.1(3)
C5 C6 H6 120.0
C1 C6 H6 120.0
C6 C5 C4 118.6(3)
C6 C5 H5 120.7
C4 C5 H5 120.7
C3 C4 C5 121.9(3)
C3 C4 Br1 118.9(2)
C5 C4 Br1 119.1(2)
C4 C3 C2 119.2(3)
C4 C3 H3 120.4
C2 C3 H3 120.4
C3 C2 C1 119.4(2)
C3 C2 H2A 120.3
C1 C2 H2A 120.3
N1 C7 N2 114.5(2)
N1 C7 C8 129.2(2)
N2 C7 C8 116.3(2)
C9 C8 C7 119.8(2)
C9 C8 H8 120.1
C7 C8 H8 120.1
C8 C9 C10 121.1(2)
C8 C9 H9 119.4
C10 C9 H9 119.4
N2 C11 C10 119.8(2)
N2 C11 H11 120.1
C10 C11 H11 120.1
C11 C10 C9 118.5(3)
C11 C10 C12 121.4(2)
C9 C10 C12 120.1(2)
F3 C12 F1 106.3(2)
F3 C12 F2 105.4(2)
F1 C12 F2 107.0(2)
F3 C12 C10 112.6(2)
F1 C12 C10 112.9(2)
F2 C12 C10 112.1(2)

loop_
_geom_bond_atom_site_label_1
_geom_bond_atom_site_label_2
_geom_bond_distance
S1 O1 1.4408(19)
S1 O2 1.4417(17)
S1 N1 1.609(2)
S1 C1 1.771(3)
Br1 C4 1.894(3)
F1 C12 1.338(3)
F2 C12 1.342(3)
F3 C12 1.333(3)
N1 C7 1.343(3)
N2 C11 1.344(3)
N2 C7 1.365(3)
N2 H2 0.868(17)
C1 C6 1.388(4)
C1 C2 1.389(4)
C6 C5 1.377(4)
C6 H6 0.9500
C5 C4 1.392(4)
C5 H5 0.9500
C4 C3 1.375(4)
C3 C2 1.386(4)
C3 H3 0.9500
C2 H2A 0.9500
C7 C8 1.428(3)
C8 C9 1.358(4)
C8 H8 0.9500
C9 C10 1.407(4)
C9 H9 0.9500
C11 C10 1.367(3)
C11 H11 0.9500
C10 C12 1.493(4)

loop_
_geom_hbond_atom_site_label_D
_geom_hbond_atom_site_label_H
_geom_hbond_atom_site_label_A
_geom_hbond_distance_DH
_geom_hbond_distance_HA
_geom_hbond_distance_DA
_geom_hbond_angle_DHA
_geom_hbond_site_symmetry_A
N2 H2 N1 0.868(17) 2.037(18) 2.900(3) 173(3) 3_557
